data_2229983
loop_
_publ_author_name
'Feng, Miao'
'Gu, Chao'
'Mi, Huai-Feng'
'Hu, Tong-Liang'

_publ_section_title
;
 Tetrakis(2,2'-bipyridine)di-\m~3~-hydroxido-bis(\m-2-oxidobenzoato)tetracopper(II)
 dinitrate tetrahydrate
;
_journal_coeditor_code GK2359
_journal_issue 5
_journal_name_full 'Acta Crystallographica Section E'
_journal_page_first m520
_journal_paper_doi 10.1107/S1600536811011433
_journal_volume 67
_journal_year 2011
_chemical_formula_iupac '[Cu4 (C7 H4 O3)2 (O H)2 (C10 H8 N2)4] (N O3)2, 4H2 O'
_chemical_formula_moiety 'C54 H42 Cu4 N8 O8 2+, 2(N O3 -), 4(H2 O)'
_chemical_formula_sum 'C54 H50 Cu4 N10 O18'
_chemical_formula_weight 1381.20
_chemical_name_systematic
;
Tetrakis(2,2'-bipyridine)di-\m~3~-hydroxido-bis(\m-2-
oxidobezoato)tetracopper(II) dinitrate tetrahydrate
;
_space_group_IT_number 2
_symmetry_cell_setting triclinic
_symmetry_space_group_name_Hall '-P 1'
_symmetry_space_group_name_H-M 'P -1'
_atom_sites_solution_hydrogens geom
_atom_sites_solution_primary direct
_atom_sites_solution_secondary difmap
_audit_creation_method SHELXL-97
_cell_angle_alpha 113.66(3)
_cell_angle_beta 95.19(3)
_cell_angle_gamma 96.58(3)
_cell_formula_units_Z 1
_cell_length_a 10.280(2)
_cell_length_b 11.777(2)
_cell_length_c 12.276(3)
_cell_measurement_reflns_used 3709
_cell_measurement_temperature 113.2
_cell_measurement_theta_max 27.88
_cell_measurement_theta_min 2.02
_cell_volume 1337.0(6)
_computing_cell_refinement 'CrystalClear  (Rigaku, 2005)'
_computing_data_collection 'CrystalClear (Rigaku, 2005)'
_computing_data_reduction 'CrystalClear (Rigaku, 2005)'
_computing_molecular_graphics 'SHELXTL (Sheldrick, 2008)'
_computing_publication_material 'publCIF (Westrip, 2010)'
_computing_structure_refinement 'SHELXL97 (Sheldrick, 2008)'
_computing_structure_solution 'SHELXS97 (Sheldrick, 2008)'
_diffrn_ambient_temperature 113.2
_diffrn_detector_area_resol_mean 28.5714
_diffrn_measured_fraction_theta_full 0.994
_diffrn_measured_fraction_theta_max 0.994
_diffrn_measurement_device_type
;
Rigaku Saturn70
;
_diffrn_measurement_method '\w scans'
_diffrn_radiation_monochromator confocal
_diffrn_radiation_source 'rotating anode'
_diffrn_radiation_type MoK\a
_diffrn_radiation_wavelength 0.71073
_diffrn_reflns_av_R_equivalents 0.0487
_diffrn_reflns_av_sigmaI/netI 0.0647
_diffrn_reflns_limit_h_max 13
_diffrn_reflns_limit_h_min -13
_diffrn_reflns_limit_k_max 15
_diffrn_reflns_limit_k_min -15
_diffrn_reflns_limit_l_max 16
_diffrn_reflns_limit_l_min -16
_diffrn_reflns_number 17013
_diffrn_reflns_theta_full 27.87
_diffrn_reflns_theta_max 27.87
_diffrn_reflns_theta_min 1.83
_exptl_absorpt_coefficient_mu 1.657
_exptl_absorpt_correction_T_max 1.000
_exptl_absorpt_correction_T_min 0.870
_exptl_absorpt_correction_type multi-scan
_exptl_absorpt_process_details '(CrystalClear; Rigaku, 2005)'
_exptl_crystal_colour blue
_exptl_crystal_density_diffrn 1.715
_exptl_crystal_density_method 'not measured'
_exptl_crystal_description platelet
_exptl_crystal_F_000 704
_exptl_crystal_size_max 0.22
_exptl_crystal_size_mid 0.06
_exptl_crystal_size_min 0.02
_refine_diff_density_max 0.809
_refine_diff_density_min -0.547
_refine_ls_extinction_method none
_refine_ls_goodness_of_fit_ref 1.041
_refine_ls_hydrogen_treatment constr
_refine_ls_matrix_type full
_refine_ls_number_parameters 388
_refine_ls_number_reflns 6339
_refine_ls_number_restraints 0
_refine_ls_restrained_S_all 1.041
_refine_ls_R_factor_all 0.0596
_refine_ls_R_factor_gt 0.0402
_refine_ls_shift/su_max 0.001
_refine_ls_shift/su_mean 0.000
_refine_ls_structure_factor_coef Fsqd
_refine_ls_weighting_details 'calc w=1/[\s^2^(Fo^2^)+(0.0365P)^2^] where P=(Fo^2^+2Fc^2^)/3'
_refine_ls_weighting_scheme calc
_refine_ls_wR_factor_gt 0.0776
_refine_ls_wR_factor_ref 0.0863
_reflns_number_gt 4704
_reflns_number_total 6339
_reflns_threshold_expression >2sigma(I)
_cod_data_source_file gk2359.cif
_cod_data_source_block I
_cod_original_cell_volume 1337.0(5)
_cod_original_sg_symbol_H-M 'P -1 '
_cod_database_code 2229983
_cod_database_fobs_code 2229983

loop_
_symmetry_equiv_pos_as_xyz
'x, y, z'
'-x, -y, -z'

loop_
_atom_site_type_symbol
_atom_site_label
_atom_site_fract_x
_atom_site_fract_y
_atom_site_fract_z
_atom_site_U_iso_or_equiv
_atom_site_adp_type
_atom_site_calc_flag
_atom_site_refinement_flags
_atom_site_occupancy
_atom_site_disorder_assembly
_atom_site_disorder_group
Cu Cu1 0.51741(3) 0.52708(3) 0.39192(3) 0.01034(9) Uani d . 1 . .
Cu Cu2 0.22148(3) 0.45741(3) 0.39624(3) 0.01153(9) Uani d . 1 . .
O O1 0.18797(17) 0.37760(17) 0.22317(15) 0.0141(4) Uani d . 1 . .
O O2 0.15228(19) 0.38000(18) 0.04362(15) 0.0213(4) Uani d . 1 . .
O O3 0.32811(16) 0.60131(16) 0.39640(15) 0.0117(4) Uani d . 1 . .
O O4 0.42106(16) 0.40125(16) 0.43430(14) 0.0111(4) Uani d . 1 . .
H H4W 0.4216 0.3340 0.4009 0.017 Uiso d R 1 . .
N N1 0.6105(2) 0.6598(2) 0.35125(18) 0.0118(4) Uani d . 1 . .
N N2 0.5192(2) 0.4242(2) 0.21681(18) 0.0124(5) Uani d . 1 . .
N N3 0.1940(2) 0.5494(2) 0.56784(18) 0.0129(5) Uani d . 1 . .
N N4 0.11500(19) 0.3170(2) 0.41558(19) 0.0125(5) Uani d . 1 . .
C C1 0.1809(2) 0.4365(3) 0.1550(2) 0.0137(5) Uani d . 1 . .
C C2 0.2038(2) 0.5778(3) 0.2097(2) 0.0133(5) Uani d . 1 . .
C C3 0.1470(3) 0.6394(3) 0.1445(2) 0.0186(6) Uani d . 1 . .
H H3 0.0955 0.5918 0.0699 0.022 Uiso calc R 1 . .
C C4 0.1661(3) 0.7685(3) 0.1887(3) 0.0210(6) Uani d . 1 . .
H H4 0.1250 0.8074 0.1457 0.025 Uiso calc R 1 . .
C C5 0.2466(3) 0.8402(3) 0.2976(2) 0.0191(6) Uani d . 1 . .
H H5 0.2630 0.9272 0.3257 0.023 Uiso calc R 1 . .
C C6 0.3031(2) 0.7829(3) 0.3652(2) 0.0149(5) Uani d . 1 . .
H H6 0.3570 0.8319 0.4382 0.018 Uiso calc R 1 . .
C C7 0.2792(2) 0.6517(2) 0.3240(2) 0.0111(5) Uani d . 1 . .
C C8 0.6352(2) 0.7830(3) 0.4223(2) 0.0155(6) Uani d . 1 . .
H H8 0.6160 0.8105 0.5005 0.019 Uiso calc R 1 . .
C C9 0.6884(3) 0.8708(3) 0.3830(2) 0.0183(6) Uani d . 1 . .
H H9 0.7009 0.9563 0.4329 0.022 Uiso calc R 1 . .
C C10 0.7227(3) 0.8296(3) 0.2684(2) 0.0206(6) Uani d . 1 . .
H H10 0.7614 0.8867 0.2411 0.025 Uiso calc R 1 . .
C C11 0.6983(3) 0.7019(3) 0.1951(2) 0.0185(6) Uani d . 1 . .
H H11 0.7221 0.6719 0.1184 0.022 Uiso calc R 1 . .
C C12 0.6383(2) 0.6195(3) 0.2374(2) 0.0138(5) Uani d . 1 . .
C C13 0.4658(3) 0.3033(3) 0.1531(2) 0.0157(6) Uani d . 1 . .
H H13 0.4132 0.2630 0.1890 0.019 Uiso calc R 1 . .
C C14 0.4855(3) 0.2356(3) 0.0354(2) 0.0187(6) Uani d . 1 . .
H H14 0.4479 0.1513 -0.0064 0.022 Uiso calc R 1 . .
C C15 0.5623(3) 0.2961(3) -0.0183(2) 0.0203(6) Uani d . 1 . .
H H15 0.5789 0.2524 -0.0963 0.024 Uiso calc R 1 . .
C C16 0.6144(3) 0.4225(3) 0.0452(2) 0.0178(6) Uani d . 1 . .
H H16 0.6641 0.4652 0.0095 0.021 Uiso calc R 1 . .
C C17 0.5915(2) 0.4845(3) 0.1626(2) 0.0126(5) Uani d . 1 . .
C C18 0.2375(2) 0.6718(2) 0.6373(2) 0.0145(5) Uani d . 1 . .
H H18 0.2852 0.7200 0.6054 0.017 Uiso calc R 1 . .
C C19 0.2137(3) 0.7287(3) 0.7552(2) 0.0192(6) Uani d . 1 . .
H H19 0.2441 0.8139 0.8017 0.023 Uiso calc R 1 . .
C C20 0.1436(3) 0.6557(3) 0.8020(2) 0.0200(6) Uani d . 1 . .
H H20 0.1261 0.6915 0.8807 0.024 Uiso calc R 1 . .
C C21 0.0998(2) 0.5291(3) 0.7310(2) 0.0168(6) Uani d . 1 . .
H H21 0.0539 0.4789 0.7618 0.020 Uiso calc R 1 . .
C C22 0.1252(2) 0.4782(3) 0.6133(2) 0.0137(6) Uani d . 1 . .
C C23 0.0808(3) 0.1999(3) 0.3308(2) 0.0177(6) Uani d . 1 . .
H H23 0.1046 0.1817 0.2550 0.021 Uiso calc R 1 . .
C C24 0.0113(3) 0.1040(3) 0.3514(2) 0.0193(6) Uani d . 1 . .
H H24 -0.0108 0.0228 0.2912 0.023 Uiso calc R 1 . .
C C25 -0.0243(3) 0.1336(3) 0.4651(3) 0.0215(6) Uani d . 1 . .
H H25 -0.0719 0.0717 0.4815 0.026 Uiso calc R 1 . .
C C26 0.0107(2) 0.2547(3) 0.5538(2) 0.0176(6) Uani d . 1 . .
H H26 -0.0125 0.2749 0.6301 0.021 Uiso calc R 1 . .
C C27 0.0809(2) 0.3453(3) 0.5271(2) 0.0137(5) Uani d . 1 . .
O O5 0.5540(2) 0.0871(2) 0.3318(2) 0.0436(6) Uani d . 1 . .
O O6 0.4419(2) -0.0024(2) 0.15320(19) 0.0460(7) Uani d . 1 . .
O O7 0.3639(2) 0.13765(19) 0.29450(18) 0.0261(5) Uani d . 1 . .
N N5 0.4554(2) 0.0740(2) 0.2603(2) 0.0219(5) Uani d . 1 . .
O O8 0.1781(2) 0.9602(2) 0.01777(19) 0.0361(6) Uani d . 1 . .
H H1W 0.2414 0.9788 0.0663 0.054 Uiso d R 1 . .
H H2W 0.1077 0.9446 0.0479 0.054 Uiso d R 1 . .
O O9 0.0737(2) 0.1196(2) 0.93420(18) 0.0336(5) Uani d . 1 . .
H H3W 0.1170 0.0894 0.9614 0.050 Uiso d R 1 . .
H H5W 0.0904 0.1926 0.9720 0.050 Uiso d R 1 . .

loop_
_atom_site_aniso_label
_atom_site_aniso_U_11
_atom_site_aniso_U_22
_atom_site_aniso_U_33
_atom_site_aniso_U_12
_atom_site_aniso_U_13
_atom_site_aniso_U_23
Cu1 0.01258(16) 0.01008(17) 0.00903(15) 0.00210(13) 0.00294(12) 0.00431(13)
Cu2 0.01248(17) 0.01164(17) 0.01137(16) 0.00126(13) 0.00235(12) 0.00577(13)
O1 0.0184(10) 0.0127(9) 0.0116(9) 0.0013(8) 0.0023(7) 0.0058(8)
O2 0.0302(11) 0.0198(11) 0.0104(9) 0.0007(9) 0.0018(8) 0.0041(8)
O3 0.0091(9) 0.0131(9) 0.0155(9) 0.0020(7) 0.0012(7) 0.0087(8)
O4 0.0144(9) 0.0090(9) 0.0105(9) 0.0034(7) 0.0024(7) 0.0040(7)
N1 0.0123(11) 0.0132(11) 0.0115(10) 0.0048(9) 0.0038(9) 0.0057(9)
N2 0.0145(11) 0.0143(11) 0.0100(10) 0.0053(9) 0.0033(9) 0.0056(9)
N3 0.0126(11) 0.0123(11) 0.0135(11) 0.0017(9) 0.0014(9) 0.0053(9)
N4 0.0093(11) 0.0156(12) 0.0151(11) 0.0034(9) 0.0035(9) 0.0081(10)
C1 0.0106(13) 0.0163(14) 0.0134(13) 0.0028(11) 0.0042(11) 0.0048(11)
C2 0.0127(13) 0.0175(14) 0.0145(13) 0.0051(11) 0.0067(11) 0.0098(11)
C3 0.0166(14) 0.0275(17) 0.0174(14) 0.0024(12) 0.0030(11) 0.0153(13)
C4 0.0193(15) 0.0261(16) 0.0275(16) 0.0084(13) 0.0063(13) 0.0195(14)
C5 0.0208(15) 0.0166(15) 0.0270(15) 0.0060(12) 0.0113(12) 0.0138(13)
C6 0.0118(13) 0.0174(14) 0.0152(13) 0.0020(11) 0.0023(11) 0.0065(11)
C7 0.0085(12) 0.0134(13) 0.0146(13) 0.0052(10) 0.0056(10) 0.0073(11)
C8 0.0157(13) 0.0153(14) 0.0155(13) 0.0031(11) 0.0053(11) 0.0057(11)
C9 0.0183(14) 0.0142(14) 0.0187(14) -0.0009(12) -0.0012(11) 0.0050(12)
C10 0.0210(15) 0.0212(16) 0.0234(15) -0.0024(12) 0.0049(12) 0.0145(13)
C11 0.0173(14) 0.0252(16) 0.0161(13) 0.0012(12) 0.0036(11) 0.0121(13)
C12 0.0112(13) 0.0186(14) 0.0140(13) 0.0037(11) 0.0029(10) 0.0086(12)
C13 0.0168(14) 0.0155(14) 0.0148(13) 0.0036(11) 0.0048(11) 0.0056(11)
C14 0.0208(15) 0.0166(15) 0.0148(13) 0.0061(12) 0.0027(11) 0.0019(12)
C15 0.0210(15) 0.0260(17) 0.0129(13) 0.0105(13) 0.0040(12) 0.0050(12)
C16 0.0205(14) 0.0238(16) 0.0110(13) 0.0073(13) 0.0040(11) 0.0077(12)
C17 0.0093(12) 0.0179(14) 0.0133(12) 0.0060(11) 0.0019(10) 0.0084(11)
C18 0.0149(13) 0.0122(13) 0.0162(13) 0.0035(11) 0.0036(11) 0.0051(11)
C19 0.0180(14) 0.0184(15) 0.0178(14) 0.0070(12) -0.0001(12) 0.0038(12)
C20 0.0165(14) 0.0278(17) 0.0147(13) 0.0104(13) 0.0044(11) 0.0055(13)
C21 0.0124(13) 0.0246(16) 0.0188(14) 0.0087(12) 0.0063(11) 0.0121(12)
C22 0.0066(12) 0.0213(15) 0.0192(13) 0.0059(11) 0.0031(11) 0.0133(12)
C23 0.0171(14) 0.0164(14) 0.0179(14) 0.0027(12) 0.0019(11) 0.0056(12)
C24 0.0159(14) 0.0141(14) 0.0256(15) 0.0015(11) 0.0025(12) 0.0061(12)
C25 0.0160(14) 0.0193(15) 0.0354(17) 0.0019(12) 0.0074(13) 0.0173(14)
C26 0.0123(13) 0.0224(15) 0.0229(15) 0.0048(12) 0.0062(11) 0.0132(13)
C27 0.0100(13) 0.0171(14) 0.0176(13) 0.0051(11) 0.0014(11) 0.0102(12)
O5 0.0376(14) 0.0415(16) 0.0478(15) -0.0024(12) -0.0136(12) 0.0212(13)
O6 0.0614(17) 0.0378(15) 0.0241(12) 0.0200(13) 0.0100(12) -0.0061(11)
O7 0.0354(12) 0.0184(11) 0.0284(11) 0.0106(10) 0.0153(10) 0.0099(9)
N5 0.0317(14) 0.0129(12) 0.0208(13) 0.0012(11) 0.0040(11) 0.0073(11)
O8 0.0337(13) 0.0347(14) 0.0369(13) 0.0057(11) -0.0046(10) 0.0138(11)
O9 0.0485(14) 0.0204(12) 0.0291(12) 0.0020(10) -0.0022(10) 0.0101(10)

loop_
_atom_type_symbol
_atom_type_description
_atom_type_scat_dispersion_real
_atom_type_scat_dispersion_imag
_atom_type_scat_source
C C 0.0033 0.0016 'International Tables Vol C Tables 4.2.6.8 and 6.1.1.4'
H H 0.0000 0.0000 'International Tables Vol C Tables 4.2.6.8 and 6.1.1.4'
Cu Cu 0.3201 1.2651 'International Tables Vol C Tables 4.2.6.8 and 6.1.1.4'
N N 0.0061 0.0033 'International Tables Vol C Tables 4.2.6.8 and 6.1.1.4'
O O 0.0106 0.0060 'International Tables Vol C Tables 4.2.6.8 and 6.1.1.4'

loop_
_geom_angle_atom_site_label_1
_geom_angle_atom_site_label_2
_geom_angle_atom_site_label_3
_geom_angle_site_symmetry_1
_geom_angle_site_symmetry_3
_geom_angle
_geom_angle_publ_flag
O4 Cu1 O4 . 2_666 79.65(8) ?
O4 Cu1 N1 . . 177.76(7) ?
O4 Cu1 N1 2_666 . 99.87(9) ?
O4 Cu1 N2 . . 100.21(9) ?
O4 Cu1 N2 2_666 . 157.28(7) ?
N1 Cu1 N2 . . 81.09(9) ?
O4 Cu1 O3 . . 85.03(7) ?
O4 Cu1 O3 2_666 . 98.53(7) ?
N1 Cu1 O3 . . 92.88(7) ?
N2 Cu1 O3 . . 104.11(8) ?
O4 Cu1 Cu1 . 2_666 39.91(5) ?
O4 Cu1 Cu1 2_666 2_666 39.74(5) ?
N1 Cu1 Cu1 . 2_666 139.57(7) ?
N2 Cu1 Cu1 . 2_666 135.79(7) ?
O3 Cu1 Cu1 . 2_666 92.32(5) ?
O3 Cu2 O1 . . 92.07(8) ?
O3 Cu2 N4 . . 173.73(8) ?
O1 Cu2 N4 . . 94.20(9) ?
O3 Cu2 N3 . . 92.89(9) ?
O1 Cu2 N3 . . 160.86(8) ?
N4 Cu2 N3 . . 81.20(9) ?
O3 Cu2 O4 . . 84.10(7) ?
O1 Cu2 O4 . . 101.26(7) ?
N4 Cu2 O4 . . 94.55(7) ?
N3 Cu2 O4 . . 97.63(8) ?
C1 O1 Cu2 . . 124.61(16) ?
C7 O3 Cu2 . . 117.08(15) ?
C7 O3 Cu1 . . 126.56(14) ?
Cu2 O3 Cu1 . . 95.78(7) ?
Cu1 O4 Cu1 . 2_666 100.35(8) ?
Cu1 O4 Cu2 . . 92.23(7) ?
Cu1 O4 Cu2 2_666 . 110.45(8) ?
Cu1 O4 H4W . . 121.6 ?
Cu1 O4 H4W 2_666 . 116.7 ?
Cu2 O4 H4W . . 112.6 ?
C8 N1 C12 . . 119.1(2) ?
C8 N1 Cu1 . . 125.48(17) ?
C12 N1 Cu1 . . 115.12(18) ?
C13 N2 C17 . . 118.6(2) ?
C13 N2 Cu1 . . 126.92(18) ?
C17 N2 Cu1 . . 114.28(18) ?
C18 N3 C22 . . 119.5(2) ?
C18 N3 Cu2 . . 125.57(18) ?
C22 N3 Cu2 . . 114.89(18) ?
C23 N4 C27 . . 119.5(2) ?
C23 N4 Cu2 . . 125.18(18) ?
C27 N4 Cu2 . . 115.27(18) ?
O2 C1 O1 . . 121.9(2) ?
O2 C1 C2 . . 118.1(2) ?
O1 C1 C2 . . 119.9(2) ?
C3 C2 C7 . . 118.5(2) ?
C3 C2 C1 . . 118.6(2) ?
C7 C2 C1 . . 122.9(2) ?
C4 C3 C2 . . 121.4(3) ?
C4 C3 H3 . . 119.3 ?
C2 C3 H3 . . 119.3 ?
C3 C4 C5 . . 119.7(3) ?
C3 C4 H4 . . 120.1 ?
C5 C4 H4 . . 120.1 ?
C4 C5 C6 . . 120.5(3) ?
C4 C5 H5 . . 119.7 ?
C6 C5 H5 . . 119.7 ?
C5 C6 C7 . . 120.4(2) ?
C5 C6 H6 . . 119.8 ?
C7 C6 H6 . . 119.8 ?
O3 C7 C6 . . 118.2(2) ?
O3 C7 C2 . . 122.5(2) ?
C6 C7 C2 . . 119.3(2) ?
N1 C8 C9 . . 122.1(2) ?
N1 C8 H8 . . 119.0 ?
C9 C8 H8 . . 119.0 ?
C10 C9 C8 . . 119.1(3) ?
C10 C9 H9 . . 120.5 ?
C8 C9 H9 . . 120.5 ?
C11 C10 C9 . . 118.8(3) ?
C11 C10 H10 . . 120.6 ?
C9 C10 H10 . . 120.6 ?
C12 C11 C10 . . 119.3(2) ?
C12 C11 H11 . . 120.4 ?
C10 C11 H11 . . 120.4 ?
N1 C12 C11 . . 121.5(3) ?
N1 C12 C17 . . 114.3(2) ?
C11 C12 C17 . . 124.0(2) ?
N2 C13 C14 . . 122.7(3) ?
N2 C13 H13 . . 118.7 ?
C14 C13 H13 . . 118.7 ?
C15 C14 C13 . . 118.5(3) ?
C15 C14 H14 . . 120.7 ?
C13 C14 H14 . . 120.7 ?
C14 C15 C16 . . 119.4(2) ?
C14 C15 H15 . . 120.3 ?
C16 C15 H15 . . 120.3 ?
C15 C16 C17 . . 119.2(3) ?
C15 C16 H16 . . 120.4 ?
C17 C16 H16 . . 120.4 ?
N2 C17 C16 . . 121.5(3) ?
N2 C17 C12 . . 114.5(2) ?
C16 C17 C12 . . 123.9(2) ?
N3 C18 C19 . . 122.1(3) ?
N3 C18 H18 . . 119.0 ?
C19 C18 H18 . . 119.0 ?
C20 C19 C18 . . 118.4(3) ?
C20 C19 H19 . . 120.8 ?
C18 C19 H19 . . 120.8 ?
C21 C20 C19 . . 119.6(3) ?
C21 C20 H20 . . 120.2 ?
C19 C20 H20 . . 120.2 ?
C20 C21 C22 . . 119.2(3) ?
C20 C21 H21 . . 120.4 ?
C22 C21 H21 . . 120.4 ?
N3 C22 C21 . . 121.1(3) ?
N3 C22 C27 . . 114.3(2) ?
C21 C22 C27 . . 124.5(2) ?
N4 C23 C24 . . 122.6(2) ?
N4 C23 H23 . . 118.7 ?
C24 C23 H23 . . 118.7 ?
C23 C24 C25 . . 117.7(3) ?
C23 C24 H24 . . 121.1 ?
C25 C24 H24 . . 121.1 ?
C26 C25 C24 . . 120.3(3) ?
C26 C25 H25 . . 119.9 ?
C24 C25 H25 . . 119.9 ?
C27 C26 C25 . . 118.8(2) ?
C27 C26 H26 . . 120.6 ?
C25 C26 H26 . . 120.6 ?
N4 C27 C26 . . 121.1(3) ?
N4 C27 C22 . . 114.2(2) ?
C26 C27 C22 . . 124.6(2) ?
O5 N5 O6 . . 121.4(3) ?
O5 N5 O7 . . 120.6(3) ?
O6 N5 O7 . . 118.0(2) ?
H1W O8 H2W . . 109.5 ?
H3W O9 H5W . . 108.6 ?

loop_
_geom_bond_atom_site_label_1
_geom_bond_atom_site_label_2
_geom_bond_site_symmetry_2
_geom_bond_distance
_geom_bond_publ_flag
Cu1 O4 . 1.9554(18) ?
Cu1 O4 2_666 1.9626(18) ?
Cu1 N1 . 1.995(2) ?
Cu1 N2 . 2.003(2) ?
Cu1 O3 . 2.2191(17) ?
Cu1 Cu1 2_666 3.0090(9) ?
Cu2 O3 . 1.9092(18) ?
Cu2 O1 . 1.9253(18) ?
Cu2 N4 . 1.984(2) ?
Cu2 N3 . 2.009(2) ?
Cu2 O4 . 2.2914(17) ?
O1 C1 . 1.286(3) ?
O2 C1 . 1.246(3) ?
O3 C7 . 1.344(3) ?
O4 Cu1 2_666 1.9626(18) ?
O4 H4W . 0.7321 ?
N1 C8 . 1.338(3) ?
N1 C12 . 1.354(3) ?
N2 C13 . 1.338(3) ?
N2 C17 . 1.359(3) ?
N3 C18 . 1.343(3) ?
N3 C22 . 1.350(3) ?
N4 C23 . 1.334(3) ?
N4 C27 . 1.363(3) ?
C1 C2 . 1.503(4) ?
C2 C3 . 1.410(3) ?
C2 C7 . 1.413(4) ?
C3 C4 . 1.376(4) ?
C3 H3 . 0.9300 ?
C4 C5 . 1.385(4) ?
C4 H4 . 0.9300 ?
C5 C6 . 1.390(4) ?
C5 H5 . 0.9300 ?
C6 C7 . 1.403(3) ?
C6 H6 . 0.9300 ?
C8 C9 . 1.386(4) ?
C8 H8 . 0.9300 ?
C9 C10 . 1.386(4) ?
C9 H9 . 0.9300 ?
C10 C11 . 1.386(4) ?
C10 H10 . 0.9300 ?
C11 C12 . 1.384(4) ?
C11 H11 . 0.9300 ?
C12 C17 . 1.475(4) ?
C13 C14 . 1.390(3) ?
C13 H13 . 0.9300 ?
C14 C15 . 1.381(4) ?
C14 H14 . 0.9300 ?
C15 C16 . 1.386(4) ?
C15 H15 . 0.9300 ?
C16 C17 . 1.386(3) ?
C16 H16 . 0.9300 ?
C18 C19 . 1.389(3) ?
C18 H18 . 0.9300 ?
C19 C20 . 1.385(4) ?
C19 H19 . 0.9300 ?
C20 C21 . 1.384(4) ?
C20 H20 . 0.9300 ?
C21 C22 . 1.388(3) ?
C21 H21 . 0.9300 ?
C22 C27 . 1.483(4) ?
C23 C24 . 1.387(4) ?
C23 H23 . 0.9300 ?
C24 C25 . 1.391(4) ?
C24 H24 . 0.9300 ?
C25 C26 . 1.384(4) ?
C25 H25 . 0.9300 ?
C26 C27 . 1.382(4) ?
C26 H26 . 0.9300 ?
O5 N5 . 1.231(3) ?
O6 N5 . 1.243(3) ?
O7 N5 . 1.266(3) ?
O8 H1W . 0.7861 ?
O8 H2W . 0.8758 ?
O9 H3W . 0.7356 ?
O9 H5W . 0.7848 ?

loop_
_geom_hbond_atom_site_label_D
_geom_hbond_atom_site_label_H
_geom_hbond_atom_site_label_A
_geom_hbond_site_symmetry_A
_geom_hbond_distance_DH
_geom_hbond_distance_HA
_geom_hbond_distance_DA
_geom_hbond_angle_DHA
_geom_hbond_publ_flag
O8 H1W O6 1_565 0.79 2.18 2.939(3) 163 yes
O8 H2W O9 2_566 0.88 2.00 2.845(3) 163 yes
O9 H3W O8 1_546 0.74 2.04 2.745(3) 160 yes
O4 H4W O7 1_555 0.73 2.13 2.838(3) 164 yes
O9 H5W O2 1_556 0.78 2.02 2.791(3) 169 yes
